data_1528047
loop_
_publ_author_name
'Schwedes, B.'
'Hoppe, R.'

_publ_section_title
;
 Die Kristallstruktur von K Bi O2 sowie zur Kenntnis von Rb Bi O2 und Cs
 Bi O2
;
_journal_name_full 'Zeitschrift fuer Anorganische und Allgemeine Chemie'
_journal_page_first 97
_journal_page_last 106
_journal_volume 392
_journal_year 1972
_chemical_formula_sum 'Bi K O2'
_chemical_name_systematic 'K (Bi O2)'
_space_group_IT_number 15
_symmetry_space_group_name_Hall '-C 2yc'
_symmetry_space_group_name_H-M 'C 1 2/c 1'
_cell_angle_alpha 90
_cell_angle_beta 124.9
_cell_angle_gamma 90
_cell_formula_units_Z 4
_cell_length_a 7.826
_cell_length_b 7.898
_cell_length_c 5.972
_cell_volume 302.741
_citation_journal_id_ASTM ZAACAB
_cod_data_source_file Schwedes_ZAACAB_1972_1929.cif
_cod_data_source_block Bi1K1O2
_cod_original_cell_volume 302.7409
_cod_original_formula_sum 'Bi1 K1 O2'
_cod_database_code 1528047

loop_
_symmetry_equiv_pos_as_xyz
x,y,z
-x,y,-z+1/2
-x,-y,-z
x,-y,z-1/2
x+1/2,y+1/2,z
-x+1/2,y+1/2,-z+1/2
-x+1/2,-y+1/2,-z
x+1/2,-y+1/2,z-1/2

loop_
_atom_site_label
_atom_site_type_symbol
_atom_site_fract_x
_atom_site_fract_y
_atom_site_fract_z
_atom_site_occupancy
_atom_site_U_iso_or_equiv
O1 O-2 0.222 0.316 0.274 1 0.0
Bi1 Bi+3 0 0.1447 0.25 1 0.0
K1 K+1 0 0.6166 0.25 1 0.0
